data_4128812
loop_
_publ_author_name
'Suyama, Megumi'
'Takano, Shinjiro'
'Nakamura, Toshikazu'
'Tsukuda, Tatsuya'

_publ_section_title
;
 Stoichiometric Formation of Open-Shell
 [PtAu<sub>24</sub>(SC<sub>2</sub>H<sub>4</sub>Ph)<sub>18</sub>]<sup>-</sup>
 via Spontaneous Electron Proportionation between
 [PtAu<sub>24</sub>(SC<sub>2</sub>H<sub>4</sub>Ph)<sub>18</sub>]<sup>2-</sup>
 and
 [PtAu<sub>24</sub>(SC<sub>2</sub>H<sub>4</sub>Ph)<sub>18</sub>]<sup>0</sup>.
;
_journal_issue 36
_journal_name_full 'Journal of the American Chemical Society'
_journal_page_first 14048
_journal_page_last 14051
_journal_paper_doi 10.1021/jacs.9b06254
_journal_volume 141
_journal_year 2019
_chemical_formula_sum 'C208 H298 Au24 N2 Pt S18'
_chemical_formula_weight 8325.83
_space_group_crystal_system monoclinic
_space_group_IT_number 15
_space_group_name_Hall '-C 2yc'
_space_group_name_H-M_alt 'C 1 2/c 1'
_atom_sites_solution_hydrogens geom
_audit_creation_method SHELXL-2018/3
_cell_angle_alpha 90
_cell_angle_beta 90.867(7)
_cell_angle_gamma 90
_cell_formula_units_Z 4
_cell_length_a 22.837(5)
_cell_length_b 34.096(7)
_cell_length_c 29.287(7)
_cell_measurement_reflns_used 8657
_cell_measurement_temperature 93(2)
_cell_measurement_theta_max 68.2
_cell_measurement_theta_min 34.3
_cell_volume 22802(9)
_computing_structure_refinement 'SHELXL-2018/3 (Sheldrick, 2018)'
_diffrn_ambient_temperature 93(2)
_diffrn_detector_area_resol_mean 28.5714
_diffrn_measured_fraction_theta_full 0.999
_diffrn_measured_fraction_theta_max 0.998
_diffrn_measurement_device_type 'Rigaku AFC11 with Saturn724+'
_diffrn_measurement_method \w
_diffrn_radiation_type CuK\a
_diffrn_radiation_wavelength 1.54187
_diffrn_reflns_av_R_equivalents 0.1065
_diffrn_reflns_av_unetI/netI 0.0538
_diffrn_reflns_Laue_measured_fraction_full 0.999
_diffrn_reflns_Laue_measured_fraction_max 0.998
_diffrn_reflns_limit_h_max 26
_diffrn_reflns_limit_h_min -27
_diffrn_reflns_limit_k_max 40
_diffrn_reflns_limit_k_min -41
_diffrn_reflns_limit_l_max 35
_diffrn_reflns_limit_l_min -34
_diffrn_reflns_number 145560
_diffrn_reflns_point_group_measured_fraction_full 0.999
_diffrn_reflns_point_group_measured_fraction_max 0.998
_diffrn_reflns_theta_full 67.687
_diffrn_reflns_theta_max 68.216
_diffrn_reflns_theta_min 2.999
_diffrn_source 'Rotating anode'
_exptl_absorpt_coefficient_mu 31.185
_exptl_absorpt_correction_T_max 0.669
_exptl_absorpt_correction_T_min 0.089
_exptl_absorpt_correction_type numerical
_exptl_absorpt_process_details 'NUMABS (Rigaku, 1999)'
_exptl_crystal_colour Brown
_exptl_crystal_density_diffrn 2.425
_exptl_crystal_description Platelet
_exptl_crystal_F_000 15288
_exptl_crystal_size_max 0.080
_exptl_crystal_size_mid 0.080
_exptl_crystal_size_min 0.010
_refine_diff_density_max 2.327
_refine_diff_density_min -2.683
_refine_diff_density_rms 0.277
_refine_ls_extinction_method none
_refine_ls_goodness_of_fit_ref 1.139
_refine_ls_hydrogen_treatment constr
_refine_ls_matrix_type full
_refine_ls_number_parameters 868
_refine_ls_number_reflns 20830
_refine_ls_number_restraints 39
_refine_ls_restrained_S_all 1.139
_refine_ls_R_factor_all 0.0701
_refine_ls_R_factor_gt 0.0634
_refine_ls_shift/su_max 0.001
_refine_ls_shift/su_mean 0.000
_refine_ls_structure_factor_coef Fsqd
_refine_ls_weighting_details 'w=1/[\s^2^(Fo^2^)+(0.0859P)^2^+140.9270P] where P=(Fo^2^+2Fc^2^)/3'
_refine_ls_weighting_scheme calc
_refine_ls_wR_factor_gt 0.1620
_refine_ls_wR_factor_ref 0.1676
_reflns_Friedel_coverage 0.000
_reflns_number_gt 18766
_reflns_number_total 20830
_reflns_threshold_expression 'I > 2\s(I)'
_cod_data_source_file ja9b06254_si_004.cif
_cod_data_source_block shelxs_sq
_cod_depositor_comments
;
The following automatic conversions were performed:

data item '_exptl_absorpt_correction_type' value 'Numerical' was
changed to 'numerical' in accordance with the
/home/data/users/saulius/crontab/automatic-downloads/current/ACS/lib/dictionaries/cif_core.dic
dictionary named 'cif_core.dic' version 2.4.2 last updated on
2011-04-26.

Automatic conversion script
Id: cif_fix_values 6909 2019-04-08 15:41:33Z antanas 
;
_cod_original_sg_symbol_H-M 'C 2/c'
_cod_database_code 4128812
_shelx_shelxl_version_number 2018/3
_shelx_space_group_comment
;
The symmetry employed for this shelxl refinement is uniquely defined
by the following loop, which should always be used as a source of
symmetry information in preference to the above space-group names.
They are only intended as comments.
;
_shelx_estimated_absorpt_t_min 0.189
_shelx_estimated_absorpt_t_max 0.746

loop_
_space_group_symop_operation_xyz
'x, y, z'
'-x, y, -z+1/2'
'x+1/2, y+1/2, z'
'-x+1/2, y+1/2, -z+1/2'
'-x, -y, -z'
'x, -y, z-1/2'
'-x+1/2, -y+1/2, -z'
'x+1/2, -y+1/2, z-1/2'

loop_
_atom_site_label
_atom_site_type_symbol
_atom_site_fract_x
_atom_site_fract_y
_atom_site_fract_z
_atom_site_U_iso_or_equiv
_atom_site_adp_type
_atom_site_occupancy
_atom_site_site_symmetry_order
_atom_site_calc_flag
_atom_site_refinement_flags_posn
_atom_site_refinement_flags_adp
_atom_site_refinement_flags_occupancy
Au1 Au 0.76018(2) 0.17409(2) 0.46972(2) 0.04583(13) Uani 1 1 d . . .
Au2 Au 0.81965(2) 0.23861(2) 0.42503(2) 0.04599(13) Uani 1 1 d . . .
Au3 Au 0.69305(2) 0.23081(2) 0.41963(2) 0.04675(13) Uani 1 1 d . . .
Au4 Au 0.65260(2) 0.20335(2) 0.50944(2) 0.04609(13) Uani 1 1 d . . .
Au5 Au 0.75691(2) 0.19262(2) 0.56668(2) 0.04661(13) Uani 1 1 d . . .
Au6 Au 0.85726(2) 0.21485(2) 0.51583(2) 0.04645(13) Uani 1 1 d . . .
Au7 Au 0.84467(2) 0.12430(2) 0.53029(2) 0.05216(14) Uani 1 1 d . . .
Au8 Au 0.88266(3) 0.19639(2) 0.61722(2) 0.05596(15) Uani 1 1 d . . .
Au9 Au 0.76321(2) 0.17657(2) 0.36055(2) 0.05010(14) Uani 1 1 d . . .
Au10 Au 0.64170(2) 0.14418(2) 0.42883(2) 0.05061(14) Uani 1 1 d . . .
Au11 Au 0.63207(2) 0.18465(2) 0.61651(2) 0.05071(14) Uani 1 1 d . . .
Au12 Au 0.95371(2) 0.24742(2) 0.45113(2) 0.05050(14) Uani 1 1 d . . .
Pt1 Pt 0.750000 0.250000 0.500000 0.04260(17) Uani 1 2 d S . P
S1 S 0.79848(14) 0.10966(10) 0.46121(11) 0.0520(7) Uani 1 1 d . . .
S2 S 0.90054(15) 0.13301(11) 0.59583(12) 0.0576(8) Uani 1 1 d . . .
S3 S 0.87544(15) 0.26065(11) 0.64151(12) 0.0556(8) Uani 1 1 d . . .
S4 S 0.85316(14) 0.20787(10) 0.35654(11) 0.0499(7) Uani 1 1 d . . .
S5 S 0.67915(15) 0.13923(10) 0.35632(11) 0.0534(7) Uani 1 1 d . . .
S6 S 0.59420(14) 0.14673(10) 0.49803(11) 0.0516(7) Uani 1 1 d . . .
S7 S 0.71858(14) 0.15022(10) 0.62392(11) 0.0511(7) Uani 1 1 d . . .
S8 S 0.96242(14) 0.20962(10) 0.51630(11) 0.0513(7) Uani 1 1 d . . .
S9 S 0.95710(15) 0.28316(10) 0.38457(11) 0.0517(7) Uani 1 1 d . . .
C1A C 0.7426(6) 0.0743(4) 0.4769(5) 0.057(3) Uani 1 1 d . . .
H1A1 H 0.726097 0.081899 0.506720 0.068 Uiso 1 1 calc R U .
H1A2 H 0.710472 0.074968 0.453881 0.068 Uiso 1 1 calc R U .
C1B C 0.7671(7) 0.0318(4) 0.4804(5) 0.064(4) Uani 1 1 d . . .
H1B1 H 0.804090 0.031871 0.498485 0.077 Uiso 1 1 calc R U .
H1B2 H 0.738667 0.014890 0.496328 0.077 Uiso 1 1 calc R U .
C1C C 0.7784(5) 0.0151(3) 0.4330(3) 0.062(4) Uani 1 1 d G . .
C1D C 0.7333(4) -0.0045(3) 0.4103(4) 0.076(5) Uani 1 1 d G . .
H1D H 0.696350 -0.007503 0.424433 0.091 Uiso 1 1 calc R U .
C1E C 0.7422(5) -0.0199(3) 0.3670(4) 0.087(5) Uani 1 1 d G . .
H1E H 0.711310 -0.033295 0.351492 0.104 Uiso 1 1 calc R U .
C1F C 0.7962(6) -0.0155(3) 0.3463(3) 0.085(5) Uani 1 1 d G . .
H1F H 0.802245 -0.025983 0.316725 0.102 Uiso 1 1 calc R U .
C1G C 0.8413(4) 0.0042(3) 0.3690(4) 0.088(5) Uani 1 1 d G . .
H1G H 0.878221 0.007121 0.354899 0.105 Uiso 1 1 calc R U .
C1H C 0.8324(4) 0.0195(3) 0.4123(4) 0.078(5) Uani 1 1 d G . .
H1H H 0.863262 0.032913 0.427840 0.093 Uiso 1 1 calc R U .
C2A C 0.8674(7) 0.1017(5) 0.6389(5) 0.066(4) Uani 1 1 d . . .
H2A1 H 0.886351 0.106470 0.668992 0.079 Uiso 1 1 calc R U .
H2A2 H 0.825216 0.107891 0.641305 0.079 Uiso 1 1 calc R U .
C2B C 0.8751(8) 0.0592(5) 0.6254(6) 0.074(4) Uani 1 1 d . . .
H2B1 H 0.916461 0.054662 0.617219 0.089 Uiso 1 1 calc R U .
H2B2 H 0.850570 0.053707 0.597912 0.089 Uiso 1 1 calc R U .
C2C C 0.8582(5) 0.0304(3) 0.6635(3) 0.067(4) Uani 1 1 d G . .
C2D C 0.8901(4) 0.0291(3) 0.7044(4) 0.076(4) Uani 1 1 d G . .
H2D H 0.920647 0.047432 0.709955 0.091 Uiso 1 1 calc R U .
C2E C 0.8771(5) 0.0009(4) 0.7370(3) 0.081(5) Uani 1 1 d G . .
H2E H 0.898865 -0.000033 0.764850 0.098 Uiso 1 1 calc R U .
C2F C 0.8324(5) -0.0259(3) 0.7288(4) 0.085(5) Uani 1 1 d G . .
H2F H 0.823529 -0.045215 0.751047 0.102 Uiso 1 1 calc R U .
C2G C 0.8006(5) -0.0246(3) 0.6880(4) 0.092(6) Uani 1 1 d G . .
H2G H 0.769974 -0.042933 0.682348 0.111 Uiso 1 1 calc R U .
C2H C 0.8135(5) 0.0036(4) 0.6553(3) 0.084(5) Uani 1 1 d G . .
H2H H 0.791754 0.004532 0.627451 0.101 Uiso 1 1 calc R U .
C3A C 0.8400(6) 0.2567(4) 0.6964(4) 0.056(3) Uani 1 1 d . . .
H3A1 H 0.869026 0.246298 0.718779 0.068 Uiso 1 1 calc R U .
H3A2 H 0.829488 0.283476 0.706516 0.068 Uiso 1 1 calc R U .
C3B C 0.7854(7) 0.2313(4) 0.6987(5) 0.066(4) Uani 1 1 d . . .
H3B1 H 0.793800 0.204774 0.686780 0.079 Uiso 1 1 calc R U .
H3B2 H 0.753631 0.243000 0.679727 0.079 Uiso 1 1 calc R U .
C3C C 0.7662(4) 0.2287(3) 0.7488(2) 0.059(4) Uani 1 1 d G . .
C3D C 0.7807(4) 0.1954(3) 0.7739(3) 0.068(4) Uani 1 1 d G . .
H3D H 0.799316 0.173860 0.759410 0.081 Uiso 1 1 calc R U .
C3E C 0.7679(5) 0.1935(3) 0.8201(3) 0.085(5) Uani 1 1 d G . .
H3E H 0.777811 0.170682 0.837188 0.102 Uiso 1 1 calc R U .
C3F C 0.7407(5) 0.2249(4) 0.8412(2) 0.091(6) Uani 1 1 d G . .
H3F H 0.731927 0.223617 0.872787 0.110 Uiso 1 1 calc R U .
C3G C 0.7262(5) 0.2582(3) 0.8162(3) 0.083(5) Uani 1 1 d G . .
H3G H 0.707548 0.279730 0.830608 0.099 Uiso 1 1 calc R U .
C3H C 0.7389(5) 0.2601(3) 0.7700(3) 0.073(4) Uani 1 1 d G . .
H3H H 0.729052 0.282908 0.752829 0.088 Uiso 1 1 calc R U .
C4A C 0.9007(5) 0.1680(4) 0.3755(4) 0.048(3) Uani 1 1 d . . .
H4A1 H 0.942074 0.176284 0.373072 0.058 Uiso 1 1 calc R U .
H4A2 H 0.893101 0.162210 0.408023 0.058 Uiso 1 1 calc R U .
C4B C 0.8910(6) 0.1310(4) 0.3474(5) 0.056(3) Uani 1 1 d . . .
H4B1 H 0.886757 0.138535 0.314853 0.067 Uiso 1 1 calc R U .
H4B2 H 0.853579 0.118874 0.356647 0.067 Uiso 1 1 calc R U .
C4C C 0.9394(4) 0.1002(3) 0.3517(3) 0.056(3) Uani 1 1 d G . .
C4D C 0.9556(4) 0.0864(3) 0.3947(3) 0.066(4) Uani 1 1 d G . .
H4D H 0.937378 0.096520 0.421111 0.080 Uiso 1 1 calc R U .
C4E C 0.9985(4) 0.0576(3) 0.3990(3) 0.074(4) Uani 1 1 d G . .
H4E H 1.009552 0.048112 0.428377 0.089 Uiso 1 1 calc R U .
C4F C 1.0252(4) 0.0427(3) 0.3603(4) 0.071(4) Uani 1 1 d G . .
H4F H 1.054456 0.023073 0.363269 0.085 Uiso 1 1 calc R U .
C4G C 1.0090(4) 0.0566(3) 0.3173(3) 0.080(5) Uani 1 1 d G . .
H4G H 1.027184 0.046441 0.290894 0.096 Uiso 1 1 calc R U .
C4H C 0.9661(4) 0.0854(3) 0.3130(2) 0.068(4) Uani 1 1 d G . .
H4H H 0.955009 0.094849 0.283628 0.081 Uiso 1 1 calc R U .
C5A C 0.7086(6) 0.0890(4) 0.3539(5) 0.057(3) Uani 1 1 d . . .
H5A1 H 0.734432 0.084444 0.380833 0.069 Uiso 1 1 calc R U .
H5A2 H 0.675882 0.070045 0.355144 0.069 Uiso 1 1 calc R U .
C5B C 0.7436(6) 0.0821(5) 0.3099(5) 0.061(4) Uani 1 1 d . . .
H5B1 H 0.775207 0.101902 0.307995 0.073 Uiso 1 1 calc R U .
H5B2 H 0.762139 0.055872 0.311321 0.073 Uiso 1 1 calc R U .
C5C C 0.7057(4) 0.0846(3) 0.2679(3) 0.058(3) Uani 1 1 d G . .
C5D C 0.7053(4) 0.1190(2) 0.2424(3) 0.063(4) Uani 1 1 d G . .
H5D H 0.726627 0.141241 0.252917 0.075 Uiso 1 1 calc R U .
C5E C 0.6737(5) 0.1209(3) 0.2015(3) 0.073(4) Uani 1 1 d G . .
H5E H 0.673446 0.144360 0.184089 0.087 Uiso 1 1 calc R U .
C5F C 0.6425(4) 0.0883(3) 0.1861(3) 0.074(5) Uani 1 1 d G . .
H5F H 0.620880 0.089594 0.158190 0.089 Uiso 1 1 calc R U .
C5G C 0.6428(4) 0.0539(3) 0.2116(3) 0.074(4) Uani 1 1 d G . .
H5G H 0.621495 0.031710 0.201119 0.089 Uiso 1 1 calc R U .
C5H C 0.6744(4) 0.0521(2) 0.2525(3) 0.067(4) Uani 1 1 d G . .
H5H H 0.674676 0.028591 0.269948 0.080 Uiso 1 1 calc R U .
C6A C 0.5186(6) 0.1594(5) 0.4831(5) 0.060(4) Uani 1 1 d . . .
H6A1 H 0.495161 0.135001 0.483479 0.072 Uiso 1 1 calc R U .
H6A2 H 0.503459 0.176643 0.507461 0.072 Uiso 1 1 calc R U .
C6B C 0.5079(6) 0.1794(5) 0.4380(5) 0.064(4) Uani 1 1 d . . .
H6B1 H 0.524771 0.163602 0.413079 0.077 Uiso 1 1 calc R U .
H6B2 H 0.526957 0.205501 0.438029 0.077 Uiso 1 1 calc R U .
C6C C 0.4418(3) 0.1840(3) 0.4303(3) 0.060(4) Uani 1 1 d G . .
C6D C 0.4090(4) 0.1514(2) 0.4176(3) 0.061(4) Uani 1 1 d G . .
H6D H 0.427731 0.126789 0.413214 0.073 Uiso 1 1 calc R U .
C6E C 0.3487(4) 0.1546(3) 0.4113(4) 0.065(4) Uani 1 1 d G . .
H6E H 0.326306 0.132307 0.402576 0.078 Uiso 1 1 calc R U .
C6F C 0.3213(3) 0.1906(3) 0.4176(4) 0.082(5) Uani 1 1 d G . .
H6F H 0.280148 0.192810 0.413311 0.098 Uiso 1 1 calc R U .
C6G C 0.3542(4) 0.2232(3) 0.4303(4) 0.085(5) Uani 1 1 d G . .
H6G H 0.335414 0.247795 0.434684 0.102 Uiso 1 1 calc R U .
C6H C 0.4144(4) 0.2200(2) 0.4366(4) 0.085(5) Uani 1 1 d G . .
H6H H 0.436839 0.242278 0.445322 0.102 Uiso 1 1 calc R U .
C7A C 0.7026(6) 0.1058(4) 0.5910(4) 0.051(3) Uani 1 1 d . . .
H7A1 H 0.687920 0.113492 0.560318 0.062 Uiso 1 1 calc R U .
H7A2 H 0.739433 0.090995 0.587018 0.062 Uiso 1 1 calc R U .
C7B C 0.6572(7) 0.0788(5) 0.6134(5) 0.064(4) Uani 1 1 d . . .
H7B1 H 0.671034 0.071966 0.644581 0.077 Uiso 1 1 calc R U .
H7B2 H 0.619754 0.093175 0.616108 0.077 Uiso 1 1 calc R U .
C7C C 0.6467(4) 0.0414(2) 0.5865(3) 0.057(3) Uani 1 1 d G . .
C7D C 0.6636(4) 0.0053(3) 0.6044(3) 0.072(4) Uani 1 1 d G . .
H7D H 0.681861 0.003955 0.633694 0.086 Uiso 1 1 calc R U .
C7E C 0.6539(5) -0.0288(2) 0.5794(4) 0.075(4) Uani 1 1 d G . .
H7E H 0.665487 -0.053433 0.591583 0.090 Uiso 1 1 calc R U .
C7F C 0.6272(5) -0.0268(2) 0.5364(4) 0.077(5) Uani 1 1 d G . .
H7F H 0.620558 -0.050077 0.519349 0.092 Uiso 1 1 calc R U .
C7G C 0.6102(4) 0.0093(3) 0.5186(3) 0.073(4) Uani 1 1 d G . .
H7G H 0.592003 0.010665 0.489226 0.088 Uiso 1 1 calc R U .
C7H C 0.6200(4) 0.0434(2) 0.5436(3) 0.062(4) Uani 1 1 d G . .
H7H H 0.608377 0.068054 0.531336 0.074 Uiso 1 1 calc R U .
C8A C 0.9828(6) 0.1605(4) 0.4981(5) 0.059(3) Uani 1 1 d . . .
H8A1 H 0.994941 0.145220 0.525395 0.070 Uiso 1 1 calc R U .
H8A2 H 0.947777 0.147558 0.484681 0.070 Uiso 1 1 calc R U .
C8B C 1.0322(6) 0.1587(5) 0.4633(5) 0.067(4) Uani 1 1 d . . .
H8B1 H 1.038098 0.130940 0.454400 0.080 Uiso 1 1 calc R U .
H8B2 H 1.019659 0.173212 0.435581 0.080 Uiso 1 1 calc R U .
C8C C 1.0909(4) 0.1754(3) 0.4802(4) 0.071(4) Uani 1 1 d G . .
C8D C 1.1184(4) 0.1596(3) 0.5187(4) 0.075(4) Uani 1 1 d G . .
H8D H 1.098777 0.140488 0.536468 0.090 Uiso 1 1 calc R U .
C8E C 1.1745(4) 0.1717(4) 0.5311(3) 0.087(5) Uani 1 1 d G . .
H8E H 1.193275 0.160893 0.557360 0.104 Uiso 1 1 calc R U .
C8F C 1.2031(4) 0.1996(4) 0.5050(4) 0.096(5) Uani 1 1 d G . .
H8F H 1.241489 0.207924 0.513513 0.116 Uiso 1 1 calc R U .
C8G C 1.1756(5) 0.2155(3) 0.4666(4) 0.092(5) Uani 1 1 d G . .
H8G H 1.195206 0.234551 0.448774 0.110 Uiso 1 1 calc R U .
C8H C 1.1195(5) 0.2033(3) 0.4542(3) 0.074(4) Uani 1 1 d G . .
H8H H 1.100708 0.214147 0.427882 0.089 Uiso 1 1 calc R U .
C9A C 1.0127(5) 0.3210(4) 0.3939(5) 0.053(3) Uani 1 1 d . . .
H9A1 H 1.017577 0.336288 0.365485 0.064 Uiso 1 1 calc R U .
H9A2 H 0.999726 0.339134 0.418089 0.064 Uiso 1 1 calc R U .
C9B C 1.0719(6) 0.3024(4) 0.4081(5) 0.058(3) Uani 1 1 d . . .
H9B1 H 1.066725 0.287118 0.436493 0.070 Uiso 1 1 calc R U .
H9B2 H 1.084411 0.284065 0.383941 0.070 Uiso 1 1 calc R U .
C9C C 1.1193(4) 0.3329(2) 0.4159(3) 0.053(3) Uani 1 1 d G . .
C9D C 1.1417(4) 0.3540(3) 0.3795(2) 0.066(4) Uani 1 1 d G . .
H9D H 1.128565 0.348547 0.349241 0.079 Uiso 1 1 calc R U .
C9E C 1.1834(4) 0.3830(3) 0.3874(3) 0.073(4) Uani 1 1 d G . .
H9E H 1.198743 0.397413 0.362459 0.088 Uiso 1 1 calc R U .
C9F C 1.2027(4) 0.3910(3) 0.4316(4) 0.076(5) Uani 1 1 d G . .
H9F H 1.231180 0.410841 0.437003 0.092 Uiso 1 1 calc R U .
C9G C 1.1803(4) 0.3700(3) 0.4681(3) 0.079(5) Uani 1 1 d G . .
H9G H 1.193440 0.375402 0.498329 0.095 Uiso 1 1 calc R U .
C9H C 1.1386(4) 0.3409(3) 0.4602(3) 0.061(4) Uani 1 1 d G . .
H9H H 1.123262 0.326535 0.485112 0.073 Uiso 1 1 calc R U .
N10 N 1.000000 0.2335(5) 0.250000 0.060(4) Uiso 1 2 d S . P
C11 C 1.0174(7) 0.2084(5) 0.2897(5) 0.067(4) Uiso 1 1 d . . .
H11A H 0.982748 0.193140 0.299124 0.081 Uiso 1 1 calc R U .
H11B H 1.028482 0.225792 0.315504 0.081 Uiso 1 1 calc R U .
C12 C 1.0685(7) 0.1793(5) 0.2818(5) 0.066(4) Uiso 1 1 d . . .
H12A H 1.054098 0.157070 0.263114 0.079 Uiso 1 1 calc R U .
H12B H 1.099607 0.192767 0.264570 0.079 Uiso 1 1 calc R U .
C13 C 1.0944(7) 0.1637(5) 0.3266(5) 0.065(4) Uiso 1 1 d . . .
H13A H 1.064671 0.148120 0.342890 0.078 Uiso 1 1 calc R U .
H13B H 1.106639 0.185793 0.346500 0.078 Uiso 1 1 calc R U .
C14 C 1.1478(8) 0.1377(5) 0.3158(6) 0.077(4) Uiso 1 1 d . . .
H14A H 1.134095 0.112573 0.302546 0.093 Uiso 1 1 calc R U .
H14B H 1.172250 0.151018 0.292891 0.093 Uiso 1 1 calc R U .
C15 C 1.1847(9) 0.1295(6) 0.3585(7) 0.097(6) Uiso 1 1 d . . .
H15A H 1.222142 0.117639 0.348995 0.116 Uiso 1 1 calc R U .
H15B H 1.193928 0.154807 0.373450 0.116 Uiso 1 1 calc R U .
C16 C 1.1575(8) 0.1033(5) 0.3925(6) 0.078(5) Uiso 1 1 d . . .
H16A H 1.144341 0.078896 0.377205 0.093 Uiso 1 1 calc R U .
H16B H 1.122546 0.116376 0.405143 0.093 Uiso 1 1 calc R U .
C17 C 1.1999(9) 0.0930(6) 0.4316(6) 0.087(5) Uiso 1 1 d . . .
H17A H 1.211393 0.117089 0.448315 0.105 Uiso 1 1 calc R U .
H17B H 1.235784 0.080953 0.419162 0.105 Uiso 1 1 calc R U .
C18 C 1.1705(10) 0.0640(7) 0.4647(8) 0.108(7) Uiso 1 1 d . . .
H18A H 1.197932 0.057451 0.489670 0.162 Uiso 1 1 calc R U .
H18B H 1.135329 0.076036 0.477300 0.162 Uiso 1 1 calc R U .
H18C H 1.159669 0.039974 0.448207 0.162 Uiso 1 1 calc R U .
C21 C 1.0489(7) 0.2586(4) 0.2351(5) 0.064(4) Uiso 1 1 d . . .
H21A H 1.033174 0.277945 0.212876 0.077 Uiso 1 1 calc R U .
H21B H 1.077206 0.241937 0.218736 0.077 Uiso 1 1 calc R U .
C22 C 1.0827(7) 0.2812(5) 0.2727(6) 0.071(4) Uiso 1 1 d . . .
H22A H 1.054661 0.293475 0.293794 0.085 Uiso 1 1 calc R U .
H22B H 1.107592 0.262788 0.290452 0.085 Uiso 1 1 calc R U .
C23 C 1.1209(7) 0.3128(5) 0.2518(6) 0.071(4) Uiso 1 1 d . . .
H23A H 1.139128 0.302612 0.223691 0.085 Uiso 1 1 calc R U .
H23B H 1.152530 0.320187 0.273570 0.085 Uiso 1 1 calc R U .
C24 C 1.0822(8) 0.3499(5) 0.2398(7) 0.084(5) Uiso 1 1 d . . .
H24A H 1.055965 0.343750 0.213619 0.101 Uiso 1 1 calc R U .
H24B H 1.057521 0.356459 0.266266 0.101 Uiso 1 1 calc R U .
C25 C 1.1186(9) 0.3839(6) 0.2285(7) 0.096(6) Uiso 1 1 d . . .
H25A H 1.152519 0.374536 0.210934 0.116 Uiso 1 1 calc R U .
H25B H 1.095383 0.401419 0.208221 0.116 Uiso 1 1 calc R U .
C26 C 1.1400(14) 0.4064(10) 0.2662(12) 0.176(13) Uiso 1 1 d D . .
H26A H 1.156668 0.388456 0.289506 0.211 Uiso 1 1 calc R U .
H26B H 1.106852 0.420545 0.280079 0.211 Uiso 1 1 calc R U .
C27 C 1.1888(14) 0.4375(10) 0.2522(13) 0.203(16) Uiso 1 1 d D . .
H27A H 1.172859 0.453581 0.226797 0.244 Uiso 1 1 calc R U .
H27B H 1.195662 0.455252 0.278483 0.244 Uiso 1 1 calc R U .
C28 C 1.2505(14) 0.4205(10) 0.2370(12) 0.186(14) Uiso 1 1 d D . .
H28A H 1.276672 0.442236 0.229353 0.278 Uiso 1 1 calc R U .
H28B H 1.267910 0.405235 0.262168 0.278 Uiso 1 1 calc R U .
H28C H 1.245021 0.403559 0.210288 0.278 Uiso 1 1 calc R U .
N30 N 0.500000 0.1726(5) 0.250000 0.059(4) Uiso 1 2 d S . P
C31 C 0.5353(7) 0.1471(5) 0.2835(5) 0.067(4) Uiso 1 1 d . . .
H31A H 0.554576 0.164419 0.306341 0.081 Uiso 1 1 calc R U .
H31B H 0.566630 0.133661 0.266468 0.081 Uiso 1 1 calc R U .
C32 C 0.4997(7) 0.1158(4) 0.3092(5) 0.062(4) Uiso 1 1 d . . .
H32A H 0.474743 0.128620 0.332164 0.075 Uiso 1 1 calc R U .
H32B H 0.473816 0.101561 0.287355 0.075 Uiso 1 1 calc R U .
C33 C 0.5413(7) 0.0869(4) 0.3328(5) 0.067(4) Uiso 1 1 d . . .
H33A H 0.566477 0.074549 0.309622 0.081 Uiso 1 1 calc R U .
H33B H 0.566974 0.101370 0.354493 0.081 Uiso 1 1 calc R U .
C34 C 0.5084(7) 0.0550(5) 0.3585(6) 0.074(4) Uiso 1 1 d . . .
H34A H 0.478008 0.043265 0.338238 0.089 Uiso 1 1 calc R U .
H34B H 0.488783 0.066539 0.385227 0.089 Uiso 1 1 calc R U .
C35 C 0.5516(8) 0.0233(5) 0.3743(6) 0.079(5) Uiso 1 1 d . . .
H35A H 0.572043 0.012591 0.347421 0.094 Uiso 1 1 calc R U .
H35B H 0.581465 0.035204 0.394864 0.094 Uiso 1 1 calc R U .
C36 C 0.5214(8) -0.0100(5) 0.3992(7) 0.086(5) Uiso 1 1 d . . .
H36A H 0.505875 0.000287 0.428155 0.104 Uiso 1 1 calc R U .
H36B H 0.487596 -0.018898 0.380290 0.104 Uiso 1 1 calc R U .
C37 C 0.5595(8) -0.0450(5) 0.4098(6) 0.080(5) Uiso 1 1 d . . .
H37A H 0.596222 -0.035774 0.424600 0.096 Uiso 1 1 calc R U .
H37B H 0.569854 -0.058009 0.380830 0.096 Uiso 1 1 calc R U .
C38 C 0.5297(8) -0.0754(5) 0.4415(6) 0.085(5) Uiso 1 1 d . . .
H38A H 0.556569 -0.097349 0.447157 0.128 Uiso 1 1 calc R U .
H38B H 0.520158 -0.062870 0.470574 0.128 Uiso 1 1 calc R U .
H38C H 0.493770 -0.085122 0.426772 0.128 Uiso 1 1 calc R U .
C41 C 0.5459(7) 0.1961(5) 0.2247(5) 0.067(4) Uiso 1 1 d . . .
H41A H 0.573315 0.207580 0.247532 0.081 Uiso 1 1 calc R U .
H41B H 0.568557 0.177773 0.205643 0.081 Uiso 1 1 calc R U .
C42 C 0.5231(7) 0.2287(5) 0.1945(6) 0.068(4) Uiso 1 1 d . . .
H42A H 0.500240 0.247778 0.212458 0.082 Uiso 1 1 calc R U .
H42B H 0.497830 0.218107 0.169714 0.082 Uiso 1 1 calc R U .
C43 C 0.5774(9) 0.2481(6) 0.1751(7) 0.092(6) Uiso 1 1 d . . .
H43A H 0.605181 0.254232 0.200355 0.110 Uiso 1 1 calc R U .
H43B H 0.596931 0.229433 0.154322 0.110 Uiso 1 1 calc R U .
C44 C 0.5633(12) 0.2855(8) 0.1491(9) 0.128(9) Uiso 1 1 d . . .
H44A H 0.597806 0.292952 0.130933 0.153 Uiso 1 1 calc R U .
H44B H 0.530585 0.280159 0.127390 0.153 Uiso 1 1 calc R U .
C45 C 0.5474(13) 0.3183(8) 0.1777(10) 0.138(10) Uiso 1 1 d . . .
H45A H 0.570801 0.316863 0.206363 0.165 Uiso 1 1 calc R U .
H45B H 0.505710 0.315560 0.185789 0.165 Uiso 1 1 calc R U .
C46 C 0.5563(13) 0.3596(9) 0.1564(10) 0.147(10) Uiso 1 1 d . . .
H46A H 0.597461 0.362552 0.146840 0.176 Uiso 1 1 calc R U .
H46B H 0.530776 0.362437 0.128952 0.176 Uiso 1 1 calc R U .
C47 C 0.5420(15) 0.3905(9) 0.1897(12) 0.170(13) Uiso 1 1 d D . .
H47A H 0.569001 0.388419 0.216409 0.204 Uiso 1 1 calc R U .
H47B H 0.501628 0.386494 0.200594 0.204 Uiso 1 1 calc R U .
C48 C 0.5470(16) 0.4308(10) 0.1692(12) 0.204(16) Uiso 1 1 d D . .
H48A H 0.537294 0.450544 0.192171 0.306 Uiso 1 1 calc R U .
H48B H 0.587176 0.435006 0.158906 0.306 Uiso 1 1 calc R U .
H48C H 0.519849 0.433083 0.143102 0.306 Uiso 1 1 calc R U .

loop_
_atom_site_aniso_label
_atom_site_aniso_U_11
_atom_site_aniso_U_22
_atom_site_aniso_U_33
_atom_site_aniso_U_23
_atom_site_aniso_U_13
_atom_site_aniso_U_12
Au1 0.0413(3) 0.0529(3) 0.0434(3) 0.0026(2) 0.0021(2) 0.0015(2)
Au2 0.0422(3) 0.0545(3) 0.0413(3) 0.0025(2) 0.0050(2) 0.0009(2)
Au3 0.0427(3) 0.0550(3) 0.0426(3) 0.0024(2) -0.0005(2) 0.0020(2)
Au4 0.0398(3) 0.0548(3) 0.0438(3) 0.0025(2) 0.0022(2) 0.0000(2)
Au5 0.0436(3) 0.0546(3) 0.0417(3) 0.0058(2) 0.0020(2) 0.0011(2)
Au6 0.0384(3) 0.0558(3) 0.0452(3) 0.0053(2) 0.0023(2) 0.0031(2)
Au7 0.0462(3) 0.0606(3) 0.0496(3) 0.0067(2) 0.0008(2) 0.0036(2)
Au8 0.0504(3) 0.0662(4) 0.0512(3) 0.0081(3) -0.0028(3) 0.0036(3)
Au9 0.0451(3) 0.0602(3) 0.0450(3) 0.0007(2) 0.0018(2) 0.0012(2)
Au10 0.0442(3) 0.0597(3) 0.0479(3) 0.0004(2) 0.0003(2) 0.0002(2)
Au11 0.0492(3) 0.0585(3) 0.0446(3) 0.0028(2) 0.0043(2) -0.0001(2)
Au12 0.0442(3) 0.0592(3) 0.0481(3) 0.0023(2) 0.0037(2) 0.0002(2)
Pt1 0.0371(4) 0.0512(4) 0.0395(4) 0.0037(3) 0.0031(3) 0.0014(3)
S1 0.0499(18) 0.0573(18) 0.0490(17) 0.0020(14) 0.0054(14) 0.0047(14)
S2 0.0476(18) 0.071(2) 0.0546(19) 0.0094(16) 0.0006(15) 0.0029(15)
S3 0.0497(18) 0.066(2) 0.0508(18) 0.0039(15) -0.0051(14) -0.0012(15)
S4 0.0488(18) 0.0581(18) 0.0430(16) 0.0008(13) 0.0040(13) -0.0012(14)
S5 0.0510(18) 0.0594(18) 0.0496(18) -0.0002(14) 0.0000(14) 0.0010(14)
S6 0.0454(17) 0.0628(19) 0.0465(17) 0.0050(14) -0.0002(13) -0.0024(14)
S7 0.0473(17) 0.0603(18) 0.0458(17) 0.0064(14) 0.0037(13) 0.0008(14)
S8 0.0393(16) 0.0625(19) 0.0521(18) -0.0007(14) 0.0001(13) 0.0042(13)
S9 0.0493(18) 0.0588(18) 0.0470(17) -0.0003(14) 0.0028(14) 0.0036(14)
C1A 0.054(8) 0.061(8) 0.055(8) 0.007(6) -0.001(6) 0.005(6)
C1B 0.057(9) 0.061(8) 0.075(10) 0.014(7) 0.003(7) -0.013(7)
C1C 0.072(10) 0.050(7) 0.066(9) -0.003(7) 0.003(8) 0.005(7)
C1D 0.095(13) 0.073(10) 0.060(10) -0.002(8) 0.004(9) -0.012(9)
C1E 0.105(15) 0.067(10) 0.089(13) 0.004(9) -0.005(11) -0.026(10)
C1F 0.117(16) 0.063(10) 0.075(11) 0.004(8) 0.006(11) -0.017(10)
C1G 0.081(12) 0.077(11) 0.106(15) -0.005(10) -0.006(11) 0.015(9)
C1H 0.066(10) 0.073(10) 0.094(13) -0.008(9) 0.000(9) 0.007(8)
C2A 0.076(10) 0.075(10) 0.047(8) 0.014(7) 0.005(7) 0.004(8)
C2B 0.071(10) 0.080(11) 0.072(10) 0.016(8) 0.000(8) 0.012(8)
C2C 0.074(10) 0.065(9) 0.064(9) 0.011(7) -0.001(8) 0.004(8)
C2D 0.065(10) 0.085(11) 0.079(11) 0.005(9) 0.012(8) -0.002(8)
C2E 0.092(13) 0.091(12) 0.062(10) 0.015(9) 0.021(9) 0.019(10)
C2F 0.085(13) 0.087(12) 0.083(13) 0.025(10) 0.028(10) -0.002(10)
C2G 0.099(15) 0.085(13) 0.093(14) 0.001(11) 0.033(12) 0.002(11)
C2H 0.069(11) 0.103(14) 0.082(12) 0.010(10) 0.025(9) 0.000(10)
C3A 0.053(8) 0.078(9) 0.038(7) -0.004(6) -0.004(6) -0.001(7)
C3B 0.062(9) 0.063(9) 0.071(10) 0.001(7) -0.022(8) -0.005(7)
C3C 0.055(8) 0.081(10) 0.040(7) 0.001(7) -0.010(6) -0.011(7)
C3D 0.072(10) 0.082(10) 0.049(8) 0.006(7) -0.005(7) -0.003(8)
C3E 0.078(12) 0.102(14) 0.076(12) 0.034(10) -0.010(9) -0.007(10)
C3F 0.084(13) 0.139(18) 0.052(10) -0.004(11) 0.009(9) 0.006(12)
C3G 0.089(13) 0.090(13) 0.069(11) -0.010(10) 0.003(9) -0.001(10)
C3H 0.073(11) 0.095(12) 0.052(9) -0.006(8) 0.000(8) 0.011(9)
C4A 0.037(6) 0.055(7) 0.053(7) 0.001(6) 0.006(5) 0.002(5)
C4B 0.048(8) 0.065(8) 0.054(8) -0.006(6) 0.002(6) 0.009(6)
C4C 0.040(7) 0.067(8) 0.062(9) -0.016(7) -0.002(6) 0.004(6)
C4D 0.060(9) 0.071(9) 0.068(10) 0.003(8) -0.002(7) 0.014(7)
C4E 0.059(9) 0.085(11) 0.077(11) 0.012(9) 0.001(8) 0.014(8)
C4F 0.056(9) 0.061(9) 0.097(13) -0.003(8) 0.002(8) 0.011(7)
C4G 0.074(11) 0.090(12) 0.077(11) -0.012(9) 0.014(9) 0.010(9)
C4H 0.071(10) 0.062(9) 0.070(10) -0.001(7) 0.023(8) 0.008(7)
C5A 0.056(8) 0.056(8) 0.060(8) -0.001(6) 0.009(7) 0.001(6)
C5B 0.058(9) 0.073(9) 0.053(8) -0.004(7) 0.006(7) -0.002(7)
C5C 0.049(8) 0.073(9) 0.051(8) -0.005(7) 0.003(6) 0.004(7)
C5D 0.056(9) 0.071(9) 0.060(9) -0.001(7) 0.006(7) 0.000(7)
C5E 0.071(10) 0.096(12) 0.052(9) 0.008(8) 0.010(8) 0.015(9)
C5F 0.046(8) 0.111(14) 0.063(10) -0.006(9) -0.005(7) 0.012(8)
C5G 0.071(10) 0.089(12) 0.062(10) -0.021(9) -0.006(8) 0.004(9)
C5H 0.061(9) 0.073(9) 0.066(9) -0.013(8) -0.005(7) 0.003(7)
C6A 0.039(7) 0.087(10) 0.055(8) 0.000(7) -0.004(6) -0.004(7)
C6B 0.058(9) 0.078(10) 0.055(8) 0.009(7) -0.006(7) -0.011(7)
C6C 0.061(9) 0.082(10) 0.036(7) -0.010(6) -0.004(6) 0.008(7)
C6D 0.064(9) 0.070(9) 0.048(8) -0.008(7) 0.001(7) -0.009(7)
C6E 0.058(9) 0.081(10) 0.056(9) -0.012(7) -0.008(7) -0.011(8)
C6F 0.073(11) 0.111(15) 0.062(10) -0.014(10) 0.002(8) 0.008(10)
C6G 0.062(11) 0.099(13) 0.094(13) -0.014(10) -0.027(9) 0.004(9)
C6H 0.080(12) 0.100(14) 0.075(11) -0.016(10) -0.012(9) 0.000(10)
C7A 0.062(8) 0.044(6) 0.049(7) -0.007(5) -0.006(6) -0.001(6)
C7B 0.065(9) 0.079(10) 0.048(8) 0.009(7) -0.002(7) -0.009(8)
C7C 0.062(9) 0.050(7) 0.058(8) 0.002(6) 0.004(7) -0.001(6)
C7D 0.056(9) 0.074(10) 0.086(11) 0.008(9) -0.008(8) 0.006(7)
C7E 0.062(10) 0.066(10) 0.098(13) 0.014(9) 0.007(9) 0.004(8)
C7F 0.076(11) 0.053(8) 0.102(13) -0.010(8) 0.009(10) 0.000(8)
C7G 0.071(10) 0.081(11) 0.068(10) 0.005(8) 0.005(8) -0.011(8)
C7H 0.056(9) 0.067(9) 0.062(9) 0.005(7) 0.005(7) 0.006(7)
C8A 0.038(7) 0.067(8) 0.071(9) -0.006(7) -0.003(6) -0.009(6)
C8B 0.050(8) 0.078(10) 0.073(10) 0.010(8) 0.020(7) 0.010(7)
C8C 0.055(8) 0.068(9) 0.091(10) 0.005(7) 0.015(6) 0.014(6)
C8D 0.058(7) 0.079(10) 0.089(10) 0.001(8) 0.007(7) 0.008(7)
C8E 0.059(8) 0.110(13) 0.091(11) -0.029(8) 0.010(7) 0.006(8)
C8F 0.046(9) 0.117(14) 0.127(14) -0.029(10) 0.011(7) -0.006(8)
C8G 0.067(9) 0.094(12) 0.116(13) -0.018(9) 0.026(8) -0.002(8)
C8H 0.074(8) 0.066(9) 0.085(10) -0.008(7) 0.021(7) 0.001(7)
C9A 0.038(7) 0.060(8) 0.062(8) -0.001(6) 0.009(6) -0.006(6)
C9B 0.052(8) 0.071(9) 0.052(8) 0.009(7) -0.001(6) 0.011(7)
C9C 0.050(8) 0.057(7) 0.053(8) -0.006(6) 0.010(6) 0.000(6)
C9D 0.066(9) 0.063(9) 0.068(9) 0.000(7) 0.005(7) -0.010(7)
C9E 0.068(10) 0.064(9) 0.087(12) 0.012(8) 0.006(9) -0.017(8)
C9F 0.060(10) 0.071(10) 0.098(13) 0.002(9) -0.004(9) -0.010(8)
C9G 0.067(11) 0.090(12) 0.079(11) 0.002(9) -0.023(9) -0.007(9)
C9H 0.039(7) 0.083(10) 0.060(9) 0.002(7) -0.001(6) 0.004(7)

loop_
_atom_type_symbol
_atom_type_description
_atom_type_scat_dispersion_real
_atom_type_scat_dispersion_imag
_atom_type_scat_source
C C 0.0181 0.0091 'International Tables Vol C Tables 4.2.6.8 and 6.1.1.4'
H H 0.0000 0.0000 'International Tables Vol C Tables 4.2.6.8 and 6.1.1.4'
Au Au -4.4197 7.2980 'International Tables Vol C Tables 4.2.6.8 and 6.1.1.4'
N N 0.0311 0.0180 'International Tables Vol C Tables 4.2.6.8 and 6.1.1.4'
Pt Pt -4.5932 6.9264 'International Tables Vol C Tables 4.2.6.8 and 6.1.1.4'
S S 0.3331 0.5567 'International Tables Vol C Tables 4.2.6.8 and 6.1.1.4'

loop_
_geom_angle_atom_site_label_1
_geom_angle_atom_site_label_2
_geom_angle_atom_site_label_3
_geom_angle
_geom_angle_site_symmetry_1
_geom_angle_site_symmetry_3
S1 Au1 Pt1 159.54(8) . .
S1 Au1 Au3 140.00(8) . .
Pt1 Au1 Au3 58.731(19) . .
S1 Au1 Au2 118.47(8) . .
Pt1 Au1 Au2 58.310(19) . .
Au3 Au1 Au2 60.50(2) . .
S1 Au1 Au4 132.25(8) . .
Pt1 Au1 Au4 58.120(16) . .
Au3 Au1 Au4 61.57(2) . .
Au2 Au1 Au4 108.87(3) . .
S1 Au1 Au5 108.51(8) . .
Pt1 Au1 Au5 58.467(15) . .
Au3 Au1 Au5 109.40(2) . .
Au2 Au1 Au5 107.09(2) . .
Au4 Au1 Au5 60.10(2) . .
S1 Au1 Au6 102.10(8) . .
Pt1 Au1 Au6 58.076(17) . .
Au3 Au1 Au6 108.16(3) . .
Au2 Au1 Au6 59.53(2) . .
Au4 Au1 Au6 106.89(3) . .
Au5 Au1 Au6 58.51(2) . .
S1 Au1 Au7 47.85(8) . .
Pt1 Au1 Au7 112.67(2) . .
Au3 Au1 Au7 170.52(3) . .
Au2 Au1 Au7 112.35(3) . .
Au4 Au1 Au7 118.68(3) . .
Au5 Au1 Au7 65.57(2) . .
Au6 Au1 Au7 62.41(2) . .
S1 Au1 Au10 88.63(8) . .
Pt1 Au1 Au10 110.82(2) . .
Au3 Au1 Au10 64.42(2) . .
Au2 Au1 Au10 118.94(2) . .
Au4 Au1 Au10 62.11(2) . .
Au5 Au1 Au10 114.28(2) . .
Au6 Au1 Au10 168.48(2) . .
Au7 Au1 Au10 124.70(3) . .
S1 Au1 Au9 84.62(8) . .
Pt1 Au1 Au9 107.51(2) . .
Au3 Au1 Au9 59.271(19) . .
Au2 Au1 Au9 60.848(18) . .
Au4 Au1 Au9 114.92(2) . .
Au5 Au1 Au9 165.94(2) . .
Au6 Au1 Au9 114.86(2) . .
Au7 Au1 Au9 124.22(2) . .
Au10 Au1 Au9 69.90(2) . .
S4 Au2 Pt1 157.26(8) . .
S4 Au2 Au4 143.50(8) . 7_656
Pt1 Au2 Au4 59.083(19) . 7_656
S4 Au2 Au6 123.46(8) . .
Pt1 Au2 Au6 58.35(2) . .
Au4 Au2 Au6 60.76(2) 7_656 .
S4 Au2 Au3 104.13(8) . .
Pt1 Au2 Au3 58.051(18) . .
Au4 Au2 Au3 108.32(2) 7_656 .
Au6 Au2 Au3 107.78(2) . .
S4 Au2 Au1 101.70(8) . .
Pt1 Au2 Au1 57.940(17) . .
Au4 Au2 Au1 109.03(3) 7_656 .
Au6 Au2 Au1 60.61(2) . .
Au3 Au2 Au1 58.933(19) . .
S4 Au2 Au5 128.01(8) . 7_656
Pt1 Au2 Au5 58.036(15) . 7_656
Au4 Au2 Au5 60.78(2) 7_656 7_656
Au6 Au2 Au5 108.42(2) . 7_656
Au3 Au2 Au5 58.96(2) . 7_656
Au1 Au2 Au5 106.51(3) . 7_656
S4 Au2 Au11 85.45(8) . 7_656
Pt1 Au2 Au11 114.02(2) . 7_656
Au4 Au2 Au11 66.23(2) 7_656 7_656
Au6 Au2 Au11 119.64(2) . 7_656
Au3 Au2 Au11 114.58(2) . 7_656
Au1 Au2 Au11 171.19(2) . 7_656
Au5 Au2 Au11 64.77(2) 7_656 7_656
S4 Au2 Au9 47.78(8) . .
Pt1 Au2 Au9 109.95(2) . .
Au4 Au2 Au9 168.19(2) 7_656 .
Au6 Au2 Au9 118.85(3) . .
Au3 Au2 Au9 60.039(19) . .
Au1 Au2 Au9 64.25(2) . .
Au5 Au2 Au9 110.62(3) 7_656 .
Au11 Au2 Au9 118.96(3) 7_656 .
S4 Au2 Au12 85.62(8) . .
Pt1 Au2 Au12 111.26(2) . .
Au4 Au2 Au12 64.014(19) 7_656 .
Au6 Au2 Au12 62.081(19) . .
Au3 Au2 Au12 169.12(2) . .
Au1 Au2 Au12 114.89(2) . .
Au5 Au2 Au12 118.69(2) 7_656 .
Au11 Au2 Au12 70.427(19) 7_656 .
Au9 Au2 Au12 127.18(2) . .
S3 Au3 Pt1 155.85(9) 7_656 .
S3 Au3 Au1 144.17(9) 7_656 .
Pt1 Au3 Au1 58.597(18) . .
S3 Au3 Au5 104.44(9) 7_656 7_656
Pt1 Au3 Au5 58.870(15) . 7_656
Au1 Au3 Au5 109.49(3) . 7_656
S3 Au3 Au6 98.64(9) 7_656 7_656
Pt1 Au3 Au6 58.438(19) . 7_656
Au1 Au3 Au6 108.22(3) . 7_656
Au5 Au3 Au6 59.28(2) 7_656 7_656
S3 Au3 Au2 132.27(9) 7_656 .
Pt1 Au3 Au2 58.290(17) . .
Au1 Au3 Au2 60.56(2) . .
Au5 Au3 Au2 61.069(19) 7_656 .
Au6 Au3 Au2 108.07(2) 7_656 .
S3 Au3 Au4 119.90(9) 7_656 .
Pt1 Au3 Au4 57.55(2) . .
Au1 Au3 Au4 60.07(2) . .
Au5 Au3 Au4 107.01(2) 7_656 .
Au6 Au3 Au4 59.27(2) 7_656 .
Au2 Au3 Au4 107.75(2) . .
S3 Au3 Au9 89.55(9) 7_656 .
Pt1 Au3 Au9 112.89(2) . .
Au1 Au3 Au9 66.01(2) . .
Au5 Au3 Au9 115.09(3) 7_656 .
Au6 Au3 Au9 170.97(2) 7_656 .
Au2 Au3 Au9 63.24(2) . .
Au4 Au3 Au9 119.57(3) . .
S3 Au3 Au10 86.48(9) 7_656 .
Pt1 Au3 Au10 108.51(2) . .
Au1 Au3 Au10 61.66(2) . .
Au5 Au3 Au10 167.01(2) 7_656 .
Au6 Au3 Au10 112.77(2) 7_656 .
Au2 Au3 Au10 116.54(2) . .
Au4 Au3 Au10 60.727(18) . .
Au9 Au3 Au10 71.30(2) . .
S3 Au3 Au8 46.03(9) 7_656 7_656
Pt1 Au3 Au8 110.48(2) . 7_656
Au1 Au3 Au8 168.41(3) . 7_656
Au5 Au3 Au8 63.56(2) 7_656 7_656
Au6 Au3 Au8 60.45(2) 7_656 7_656
Au2 Au3 Au8 118.63(2) . 7_656
Au4 Au3 Au8 111.79(2) . 7_656
Au9 Au3 Au8 124.87(3) . 7_656
Au10 Au3 Au8 123.28(3) . 7_656
S6 Au4 Pt1 155.74(9) . .
S6 Au4 Au2 142.01(8) . 7_656
Pt1 Au4 Au2 59.303(18) . 7_656
S6 Au4 Au6 135.12(8) . 7_656
Pt1 Au4 Au6 58.473(17) . 7_656
Au2 Au4 Au6 60.91(2) 7_656 7_656
S6 Au4 Au1 98.11(9) . .
Pt1 Au4 Au1 57.961(19) . .
Au2 Au4 Au1 109.27(2) 7_656 .
Au6 Au4 Au1 106.93(2) 7_656 .
S6 Au4 Au5 115.62(8) . .
Pt1 Au4 Au5 58.370(19) . .
Au2 Au4 Au5 61.57(2) 7_656 .
Au6 Au4 Au5 109.14(2) 7_656 .
Au1 Au4 Au5 59.96(2) . .
S6 Au4 Au3 108.42(8) . .
Pt1 Au4 Au3 57.526(16) . .
Au2 Au4 Au3 108.26(3) 7_656 .
Au6 Au4 Au3 59.390(18) 7_656 .
Au1 Au4 Au3 58.360(19) . .
Au5 Au4 Au3 106.74(3) . .
S6 Au4 Au10 47.61(8) . .
Pt1 Au4 Au10 110.73(2) . .
Au2 Au4 Au10 170.03(2) 7_656 .
Au6 Au4 Au10 115.20(3) 7_656 .
Au1 Au4 Au10 62.15(2) . .
Au5 Au4 Au10 114.21(2) . .
Au3 Au4 Au10 63.41(2) . .
S6 Au4 Au12 92.87(9) . 7_656
Pt1 Au4 Au12 110.73(2) . 7_656
Au2 Au4 Au12 63.14(2) 7_656 7_656
Au6 Au4 Au12 61.814(19) 7_656 7_656
Au1 Au4 Au12 168.22(2) . 7_656
Au5 Au4 Au12 118.60(3) . 7_656
Au3 Au4 Au12 113.99(2) . 7_656
Au10 Au4 Au12 124.36(2) . 7_656
S6 Au4 Au11 83.50(8) . .
Pt1 Au4 Au11 109.87(2) . .
Au2 Au4 Au11 60.94(2) 7_656 .
Au6 Au4 Au11 115.17(2) 7_656 .
Au1 Au4 Au11 117.04(2) . .
Au5 Au4 Au11 63.12(2) . .
Au3 Au4 Au11 167.39(2) . .
Au10 Au4 Au11 126.53(3) . .
Au12 Au4 Au11 68.307(19) 7_656 .
S7 Au5 Pt1 154.85(8) . .
S7 Au5 Au6 146.32(8) . .
Pt1 Au5 Au6 58.780(17) . .
S7 Au5 Au3 126.90(9) . 7_656
Pt1 Au5 Au3 58.321(18) . 7_656
Au6 Au5 Au3 60.74(2) . 7_656
S7 Au5 Au1 124.61(9) . .
Pt1 Au5 Au1 57.799(19) . .
Au6 Au5 Au1 61.06(2) . .
Au3 Au5 Au1 108.49(2) 7_656 .
S7 Au5 Au4 100.05(8) . .
Pt1 Au5 Au4 57.862(16) . .
Au6 Au5 Au4 108.79(3) . .
Au3 Au5 Au4 106.61(2) 7_656 .
Au1 Au5 Au4 59.94(2) . .
S7 Au5 Au2 101.54(8) . 7_656
Pt1 Au5 Au2 57.739(18) . 7_656
Au6 Au5 Au2 108.35(3) . 7_656
Au3 Au5 Au2 59.97(2) 7_656 7_656
Au1 Au5 Au2 106.14(2) . 7_656
Au4 Au5 Au2 57.654(19) . 7_656
S7 Au5 Au8 92.03(8) . .
Pt1 Au5 Au8 109.74(2) . .
Au6 Au5 Au8 60.71(2) . .
Au3 Au5 Au8 63.186(19) 7_656 .
Au1 Au5 Au8 114.97(2) . .
Au4 Au5 Au8 167.61(2) . .
Au2 Au5 Au8 117.32(2) 7_656 .
S7 Au5 Au11 45.40(8) . .
Pt1 Au5 Au11 109.67(2) . .
Au6 Au5 Au11 167.96(2) . .
Au3 Au5 Au11 111.38(2) 7_656 .
Au1 Au5 Au11 117.24(2) . .
Au4 Au5 Au11 63.37(2) . .
Au2 Au5 Au11 59.98(2) 7_656 .
Au8 Au5 Au11 125.68(3) . .
S7 Au5 Au7 91.75(8) . .
Pt1 Au5 Au7 107.64(2) . .
Au6 Au5 Au7 61.13(2) . .
Au3 Au5 Au7 116.68(3) 7_656 .
Au1 Au5 Au7 60.095(18) . .
Au4 Au5 Au7 113.73(3) . .
Au2 Au5 Au7 165.11(2) 7_656 .
Au8 Au5 Au7 68.28(2) . .
Au11 Au5 Au7 129.61(2) . .
S8 Au6 Pt1 156.31(8) . .
S8 Au6 Au5 141.80(8) . .
Pt1 Au6 Au5 59.029(19) . .
S8 Au6 Au4 98.43(8) . 7_656
Pt1 Au6 Au4 58.203(15) . 7_656
Au5 Au6 Au4 109.24(2) . 7_656
S8 Au6 Au3 116.68(8) . 7_656
Pt1 Au6 Au3 58.140(17) . 7_656
Au5 Au6 Au3 59.99(2) . 7_656
Au4 Au6 Au3 61.34(2) 7_656 7_656
S8 Au6 Au2 107.92(8) . .
Pt1 Au6 Au2 58.297(16) . .
Au5 Au6 Au2 108.90(3) . .
Au4 Au6 Au2 58.330(18) 7_656 .
Au3 Au6 Au2 107.77(3) 7_656 .
S8 Au6 Au1 135.67(8) . .
Pt1 Au6 Au1 57.654(19) . .
Au5 Au6 Au1 60.43(2) . .
Au4 Au6 Au1 106.50(2) 7_656 .
Au3 Au6 Au1 107.42(3) 7_656 .
Au2 Au6 Au1 59.86(2) . .
S8 Au6 Au8 78.82(8) . .
Pt1 Au6 Au8 113.84(2) . .
Au5 Au6 Au8 65.41(2) . .
Au4 Au6 Au8 117.14(2) 7_656 .
Au3 Au6 Au8 64.70(2) 7_656 .
Au2 Au6 Au8 171.97(3) . .
Au1 Au6 Au8 118.51(2) . .
S8 Au6 Au7 91.14(8) . .
Pt1 Au6 Au7 111.58(2) . .
Au5 Au6 Au7 65.877(19) . .
Au4 Au6 Au7 168.07(2) 7_656 .
Au3 Au6 Au7 120.29(3) 7_656 .
Au2 Au6 Au7 111.92(2) . .
Au1 Au6 Au7 61.568(19) . .
Au8 Au6 Au7 71.608(19) . .
S8 Au6 Au12 47.08(8) . .
Pt1 Au6 Au12 112.03(2) . .
Au5 Au6 Au12 171.02(2) . .
Au4 Au6 Au12 63.643(19) 7_656 .
Au3 Au6 Au12 117.24(3) 7_656 .
Au2 Au6 Au12 63.06(2) . .
Au1 Au6 Au12 115.08(3) . .
Au8 Au6 Au12 122.12(3) . .
Au7 Au6 Au12 119.91(2) . .
S2 Au7 S1 172.13(12) . .
S2 Au7 Au1 137.34(10) . .
S1 Au7 Au1 49.44(8) . .
S2 Au7 Au6 86.26(9) . .
S1 Au7 Au6 97.79(9) . .
Au1 Au7 Au6 56.027(18) . .
S2 Au7 Au5 88.34(9) . .
S1 Au7 Au5 99.49(8) . .
Au1 Au7 Au5 54.34(2) . .
Au6 Au7 Au5 52.991(19) . .
S2 Au8 S3 173.58(12) . .
S2 Au8 Au6 87.76(9) . .
S3 Au8 Au6 95.14(9) . .
S2 Au8 Au3 137.50(9) . 7_656
S3 Au8 Au3 47.78(8) . 7_656
Au6 Au8 Au3 54.852(17) . 7_656
S2 Au8 Au5 89.89(9) . .
S3 Au8 Au5 96.45(8) . .
Au6 Au8 Au5 53.876(17) . .
Au3 Au8 Au5 53.251(18) 7_656 .
S5 Au9 S4 171.43(12) . .
S5 Au9 Au3 85.42(9) . .
S4 Au9 Au3 103.06(8) . .
S5 Au9 Au2 138.34(9) . .
S4 Au9 Au2 49.99(8) . .
Au3 Au9 Au2 56.72(2) . .
S5 Au9 Au1 90.48(9) . .
S4 Au9 Au1 95.47(8) . .
Au3 Au9 Au1 54.718(18) . .
Au2 Au9 Au1 54.906(18) . .
S5 Au10 S6 173.53(12) . .
S5 Au10 Au4 135.97(9) . .
S6 Au10 Au4 49.06(8) . .
S5 Au10 Au1 92.63(9) . .
S6 Au10 Au1 93.84(8) . .
Au4 Au10 Au1 55.738(18) . .
S5 Au10 Au3 81.27(9) . .
S6 Au10 Au3 102.52(9) . .
Au4 Au10 Au3 55.86(2) . .
Au1 Au10 Au3 53.920(16) . .
S7 Au11 S9 174.79(12) . 7_656
S7 Au11 Au2 99.07(8) . 7_656
S9 Au11 Au2 84.97(9) 7_656 7_656
S7 Au11 Au5 47.56(8) . .
S9 Au11 Au5 137.39(9) 7_656 .
Au2 Au11 Au5 55.247(17) 7_656 .
S7 Au11 Au4 93.15(8) . .
S9 Au11 Au4 91.92(8) 7_656 .
Au2 Au11 Au4 52.830(16) 7_656 .
Au5 Au11 Au4 53.516(17) . .
S9 Au12 S8 172.82(12) . .
S9 Au12 Au6 137.18(9) . .
S8 Au12 Au6 49.79(8) . .
S9 Au12 Au2 83.70(9) . .
S8 Au12 Au2 102.59(8) . .
Au6 Au12 Au2 54.86(2) . .
S9 Au12 Au4 93.66(8) . 7_656
S8 Au12 Au4 92.93(8) . 7_656
Au6 Au12 Au4 54.54(2) . 7_656
Au2 Au12 Au4 52.846(19) . 7_656
Au1 Pt1 Au1 180.0 7_656 .
Au1 Pt1 Au3 117.327(16) 7_656 .
Au1 Pt1 Au3 62.672(16) . .
Au1 Pt1 Au3 62.671(16) 7_656 7_656
Au1 Pt1 Au3 117.330(16) . 7_656
Au3 Pt1 Au3 179.998(11) . 7_656
Au1 Pt1 Au4 63.919(18) 7_656 7_656
Au1 Pt1 Au4 116.081(19) . 7_656
Au3 Pt1 Au4 115.082(18) . 7_656
Au3 Pt1 Au4 64.918(18) 7_656 7_656
Au1 Pt1 Au4 116.081(18) 7_656 .
Au1 Pt1 Au4 63.918(18) . .
Au3 Pt1 Au4 64.920(19) . .
Au3 Pt1 Au4 115.080(18) 7_656 .
Au4 Pt1 Au4 180.0 7_656 .
Au1 Pt1 Au2 116.249(16) 7_656 .
Au1 Pt1 Au2 63.750(16) . .
Au3 Pt1 Au2 63.66(2) . .
Au3 Pt1 Au2 116.34(2) 7_656 .
Au4 Pt1 Au2 61.614(18) 7_656 .
Au4 Pt1 Au2 118.387(18) . .
Au1 Pt1 Au2 63.750(16) 7_656 7_656
Au1 Pt1 Au2 116.251(16) . 7_656
Au3 Pt1 Au2 116.34(2) . 7_656
Au3 Pt1 Au2 63.66(2) 7_656 7_656
Au4 Pt1 Au2 118.386(18) 7_656 7_656
Au4 Pt1 Au2 61.613(18) . 7_656
Au2 Pt1 Au2 180.0 . 7_656
Au1 Pt1 Au6 115.730(17) 7_656 .
Au1 Pt1 Au6 64.271(17) . .
Au3 Pt1 Au6 116.577(18) . .
Au3 Pt1 Au6 63.425(18) 7_656 .
Au4 Pt1 Au6 63.32(2) 7_656 .
Au4 Pt1 Au6 116.67(2) . .
Au2 Pt1 Au6 63.350(19) . .
Au2 Pt1 Au6 116.652(19) 7_656 .
Au1 Pt1 Au6 64.269(17) 7_656 7_656
Au1 Pt1 Au6 115.731(17) . 7_656
Au3 Pt1 Au6 63.424(18) . 7_656
Au3 Pt1 Au6 116.574(18) 7_656 7_656
Au4 Pt1 Au6 116.67(2) 7_656 7_656
Au4 Pt1 Au6 63.33(2) . 7_656
Au2 Pt1 Au6 116.651(19) . 7_656
Au2 Pt1 Au6 63.347(19) 7_656 7_656
Au6 Pt1 Au6 180.0 . 7_656
Au1 Pt1 Au5 116.27(2) 7_656 .
Au1 Pt1 Au5 63.73(2) . .
Au3 Pt1 Au5 117.19(2) . .
Au3 Pt1 Au5 62.81(2) 7_656 .
Au4 Pt1 Au5 116.230(18) 7_656 .
Au4 Pt1 Au5 63.768(18) . .
Au2 Pt1 Au5 115.77(2) . .
Au2 Pt1 Au5 64.227(19) 7_656 .
Au6 Pt1 Au5 62.191(17) . .
Au6 Pt1 Au5 117.809(17) 7_656 .
Au1 Pt1 Au5 63.73(2) 7_656 7_656
Au1 Pt1 Au5 116.27(2) . 7_656
Au3 Pt1 Au5 62.81(2) . 7_656
Au3 Pt1 Au5 117.19(2) 7_656 7_656
Au4 Pt1 Au5 63.772(18) 7_656 7_656
Au4 Pt1 Au5 116.230(18) . 7_656
Au2 Pt1 Au5 64.225(19) . 7_656
Au2 Pt1 Au5 115.77(2) 7_656 7_656
Au6 Pt1 Au5 117.810(17) . 7_656
Au6 Pt1 Au5 62.190(17) 7_656 7_656
Au5 Pt1 Au5 180.0 . 7_656
C1A S1 Au7 103.5(5) . .
C1A S1 Au1 109.0(5) . .
Au7 S1 Au1 82.71(11) . .
C2A S2 Au8 106.6(5) . .
C2A S2 Au7 105.6(5) . .
Au8 S2 Au7 104.51(14) . .
C3A S3 Au8 103.7(5) . .
C3A S3 Au3 112.3(5) . 7_656
Au8 S3 Au3 86.19(12) . 7_656
C4A S4 Au9 99.5(4) . .
C4A S4 Au2 105.5(4) . .
Au9 S4 Au2 82.23(10) . .
C5A S5 Au9 102.2(5) . .
C5A S5 Au10 104.1(5) . .
Au9 S5 Au10 103.30(13) . .
C6A S6 Au10 104.7(5) . .
C6A S6 Au4 111.7(5) . .
Au10 S6 Au4 83.33(11) . .
C7A S7 Au11 102.0(5) . .
C7A S7 Au5 101.7(4) . .
Au11 S7 Au5 87.05(11) . .
C8A S8 Au12 106.9(5) . .
C8A S8 Au6 109.0(4) . .
Au12 S8 Au6 83.13(10) . .
C9A S9 Au12 106.2(5) . .
C9A S9 Au11 106.1(4) . 7_656
Au12 S9 Au11 102.82(13) . 7_656
C1B C1A S1 112.4(10) . .
C1C C1B C1A 110.6(11) . .
C1D C1C C1H 120.0 . .
C1D C1C C1B 118.7(9) . .
C1H C1C C1B 121.3(9) . .
C1C C1D C1E 120.0 . .
C1F C1E C1D 120.0 . .
C1E C1F C1G 120.0 . .
C1H C1G C1F 120.0 . .
C1G C1H C1C 120.0 . .
C2B C2A S2 109.2(11) . .
C2A C2B C2C 112.8(13) . .
C2D C2C C2H 120.0 . .
C2D C2C C2B 120.9(10) . .
C2H C2C C2B 119.0(10) . .
C2E C2D C2C 120.0 . .
C2D C2E C2F 120.0 . .
C2E C2F C2G 120.0 . .
C2H C2G C2F 120.0 . .
C2G C2H C2C 120.0 . .
C3B C3A S3 117.2(10) . .
C3A C3B C3C 108.6(11) . .
C3D C3C C3H 120.0 . .
C3D C3C C3B 118.8(9) . .
C3H C3C C3B 121.0(9) . .
C3E C3D C3C 120.0 . .
C3F C3E C3D 120.0 . .
C3E C3F C3G 120.0 . .
C3H C3G C3F 120.0 . .
C3G C3H C3C 120.0 . .
C4B C4A S4 111.8(9) . .
C4A C4B C4C 115.1(10) . .
C4D C4C C4H 120.0 . .
C4D C4C C4B 119.4(8) . .
C4H C4C C4B 120.6(8) . .
C4C C4D C4E 120.0 . .
C4F C4E C4D 120.0 . .
C4E C4F C4G 120.0 . .
C4H C4G C4F 120.0 . .
C4G C4H C4C 120.0 . .
C5B C5A S5 111.6(10) . .
C5C C5B C5A 112.1(11) . .
C5D C5C C5H 120.0 . .
C5D C5C C5B 119.2(9) . .
C5H C5C C5B 120.6(9) . .
C5E C5D C5C 120.0 . .
C5D C5E C5F 120.0 . .
C5E C5F C5G 120.0 . .
C5H C5G C5F 120.0 . .
C5G C5H C5C 120.0 . .
C6B C6A S6 117.3(10) . .
C6A C6B C6C 108.9(11) . .
C6D C6C C6H 120.0 . .
C6D C6C C6B 119.0(9) . .
C6H C6C C6B 121.0(9) . .
C6E C6D C6C 120.0 . .
C6D C6E C6F 120.0 . .
C6G C6F C6E 120.0 . .
C6F C6G C6H 120.0 . .
C6G C6H C6C 120.0 . .
C7B C7A S7 113.7(10) . .
C7C C7B C7A 112.6(11) . .
C7D C7C C7H 120.0 . .
C7D C7C C7B 120.5(8) . .
C7H C7C C7B 119.5(8) . .
C7E C7D C7C 120.0 . .
C7D C7E C7F 120.0 . .
C7G C7F C7E 120.0 . .
C7H C7G C7F 120.0 . .
C7G C7H C7C 120.0 . .
C8B C8A S8 115.2(11) . .
C8C C8B C8A 114.7(13) . .
C8D C8C C8H 120.0 . .
C8D C8C C8B 120.0(9) . .
C8H C8C C8B 119.6(9) . .
C8C C8D C8E 120.0 . .
C8F C8E C8D 120.0 . .
C8E C8F C8G 120.0 . .
C8H C8G C8F 120.0 . .
C8G C8H C8C 120.0 . .
C9B C9A S9 110.8(10) . .
C9C C9B C9A 112.3(11) . .
C9D C9C C9H 120.0 . .
C9D C9C C9B 120.6(8) . .
C9H C9C C9B 119.4(8) . .
C9E C9D C9C 120.0 . .
C9F C9E C9D 120.0 . .
C9E C9F C9G 120.0 . .
C9H C9G C9F 120.0 . .
C9G C9H C9C 120.0 . .
C21 N10 C21 109.2(16) . 2_755
C21 N10 C11 111.6(8) . .
C21 N10 C11 107.2(8) 2_755 .
C21 N10 C11 107.2(8) . 2_755
C21 N10 C11 111.6(8) 2_755 2_755
C11 N10 C11 110.1(16) . 2_755
N10 C11 C12 116.2(12) . .
C13 C12 C11 112.2(13) . .
C12 C13 C14 108.8(13) . .
C15 C14 C13 111.5(15) . .
C16 C15 C14 115.5(17) . .
C15 C16 C17 112.1(16) . .
C16 C17 C18 109.9(16) . .
N10 C21 C22 116.9(12) . .
C23 C22 C21 110.5(14) . .
C22 C23 C24 109.6(14) . .
C25 C24 C23 111.6(16) . .
C26 C25 C24 116(2) . .
C25 C26 C27 113(3) . .
C28 C27 C26 117(3) . .
C41 N30 C41 116.5(16) . 2_655
C41 N30 C31 104.6(8) . .
C41 N30 C31 110.3(9) 2_655 .
C41 N30 C31 110.3(9) . 2_655
C41 N30 C31 104.6(8) 2_655 2_655
C31 N30 C31 110.7(16) . 2_655
N30 C31 C32 115.3(12) . .
C33 C32 C31 109.6(12) . .
C34 C33 C32 112.0(13) . .
C33 C34 C35 109.4(14) . .
C36 C35 C34 112.1(15) . .
C37 C36 C35 115.2(16) . .
C36 C37 C38 113.3(15) . .
C42 C41 N30 116.1(13) . .
C41 C42 C43 105.3(14) . .
C44 C43 C42 112.6(18) . .
C45 C44 C43 114(2) . .
C44 C45 C46 116(3) . .
C47 C46 C45 110(3) . .
C46 C47 C48 112(3) . .

loop_
_geom_bond_atom_site_label_1
_geom_bond_atom_site_label_2
_geom_bond_distance
_geom_bond_site_symmetry_2
Au1 S1 2.379(3) .
Au1 Pt1 2.7471(7) .
Au1 Au3 2.8593(8) .
Au1 Au2 2.9072(8) .
Au1 Au4 2.9107(9) .
Au1 Au5 2.9112(10) .
Au1 Au6 2.9292(9) .
Au1 Au7 3.1062(8) .
Au1 Au10 3.1139(9) .
Au1 Au9 3.2001(11) .
Au2 S4 2.399(3) .
Au2 Pt1 2.7581(7) .
Au2 Au4 2.8219(9) 7_656
Au2 Au6 2.8975(9) .
Au2 Au3 2.9054(10) .
Au2 Au5 2.9371(9) 7_656
Au2 Au11 3.0955(9) 7_656
Au2 Au9 3.1030(9) .
Au2 Au12 3.1586(10) .
Au3 S3 2.377(3) 7_656
Au3 Pt1 2.7510(7) .
Au3 Au5 2.8754(9) 7_656
Au3 Au6 2.8968(9) 7_656
Au3 Au4 2.9534(9) .
Au3 Au9 3.0109(9) .
Au3 Au10 3.1911(10) .
Au3 Au8 3.2027(9) 7_656
Au4 S6 2.367(3) .
Au4 Pt1 2.7518(7) .
Au4 Au6 2.8933(9) 7_656
Au4 Au5 2.9151(9) .
Au4 Au10 3.1127(9) .
Au4 Au12 3.1827(9) 7_656
Au4 Au11 3.2409(10) .
Au5 S7 2.390(3) .
Au5 Pt1 2.7671(7) .
Au5 Au6 2.8545(9) .
Au5 Au8 3.2135(10) .
Au5 Au11 3.2338(10) .
Au5 Au7 3.2624(9) .
Au6 S8 2.408(3) .
Au6 Pt1 2.7598(7) .
Au6 Au8 3.0821(10) .
Au6 Au7 3.1304(10) .
Au6 Au12 3.1307(9) .
Au7 S2 2.308(4) .
Au7 S1 2.322(3) .
Au8 S2 2.288(4) .
Au8 S3 2.310(4) .
Au9 S5 2.305(3) .
Au9 S4 2.319(3) .
Au10 S5 2.307(3) .
Au10 S6 2.315(3) .
Au11 S7 2.305(3) .
Au11 S9 2.313(3) 7_656
Au12 S9 2.301(3) .
Au12 S8 2.309(3) .
S1 C1A 1.820(14) .
S2 C2A 1.825(15) .
S3 C3A 1.817(14) .
S4 C4A 1.822(13) .
S5 C5A 1.840(14) .
S6 C6A 1.825(13) .
S7 C7A 1.828(12) .
S8 C8A 1.821(15) .
S9 C9A 1.827(13) .
C1A C1B 1.557(19) .
C1B C1C 1.525(18) .
C1C C1D 1.3900 .
C1C C1H 1.3900 .
C1D C1E 1.3900 .
C1E C1F 1.3900 .
C1F C1G 1.3900 .
C1G C1H 1.3900 .
C2A C2B 1.51(2) .
C2B C2C 1.540(17) .
C2C C2D 1.3900 .
C2C C2H 1.3900 .
C2D C2E 1.3900 .
C2E C2F 1.3900 .
C2F C2G 1.3900 .
C2G C2H 1.3900 .
C3A C3B 1.52(2) .
C3B C3C 1.541(17) .
C3C C3D 1.3900 .
C3C C3H 1.3900 .
C3D C3E 1.3900 .
C3E C3F 1.3900 .
C3F C3G 1.3900 .
C3G C3H 1.3900 .
C4A C4B 1.521(18) .
C4B C4C 1.528(14) .
C4C C4D 1.3900 .
C4C C4H 1.3900 .
C4D C4E 1.3900 .
C4E C4F 1.3900 .
C4F C4G 1.3900 .
C4G C4H 1.3900 .
C5A C5B 1.546(19) .
C5B C5C 1.496(15) .
C5C C5D 1.3900 .
C5C C5H 1.3900 .
C5D C5E 1.3900 .
C5E C5F 1.3900 .
C5F C5G 1.3900 .
C5G C5H 1.3900 .
C6A C6B 1.505(19) .
C6B C6C 1.531(16) .
C6C C6D 1.3900 .
C6C C6H 1.3900 .
C6D C6E 1.3900 .
C6E C6F 1.3900 .
C6F C6G 1.3900 .
C6G C6H 1.3900 .
C7A C7B 1.540(19) .
C7B C7C 1.517(16) .
C7C C7D 1.3900 .
C7C C7H 1.3900 .
C7D C7E 1.3900 .
C7E C7F 1.3900 .
C7F C7G 1.3900 .
C7G C7H 1.3900 .
C8A C8B 1.532(19) .
C8B C8C 1.532(17) .
C8C C8D 1.3900 .
C8C C8H 1.3900 .
C8D C8E 1.3900 .
C8E C8F 1.3900 .
C8F C8G 1.3900 .
C8G C8H 1.3900 .
C9A C9B 1.544(18) .
C9B C9C 1.518(16) .
C9C C9D 1.3900 .
C9C C9H 1.3900 .
C9D C9E 1.3900 .
C9E C9F 1.3900 .
C9F C9G 1.3900 .
C9G C9H 1.3900 .
N10 C21 1.480(17) .
N10 C21 1.480(17) 2_755
N10 C11 1.493(18) .
N10 C11 1.493(18) 2_755
C11 C12 1.55(2) .
C12 C13 1.53(2) .
C13 C14 1.54(2) .
C14 C15 1.52(2) .
C15 C16 1.48(3) .
C16 C17 1.53(2) .
C17 C18 1.55(3) .
C21 C22 1.54(2) .
C22 C23 1.52(2) .
C23 C24 1.58(2) .
C24 C25 1.47(3) .
C25 C26 1.42(3) .
C26 C27 1.595(19) .
C27 C28 1.593(18) .
N30 C41 1.519(17) .
N30 C41 1.519(17) 2_655
N30 C31 1.534(17) .
N30 C31 1.534(17) 2_655
C31 C32 1.54(2) .
C32 C33 1.53(2) .
C33 C34 1.53(2) .
C34 C35 1.53(2) .
C35 C36 1.52(2) .
C36 C37 1.50(2) .
C37 C38 1.56(2) .
C41 C42 1.51(2) .
C42 C43 1.52(2) .
C43 C44 1.52(3) .
C44 C45 1.45(3) .
C45 C46 1.55(4) .
C46 C47 1.48(4) .
C47 C48 1.505(18) .
